data_7040807
loop_
_publ_author_name
'Hess, Jeannine'
'Patra, Malay'
'Jabbar, Abdul'
'Pierroz, Vanessa'
'Konatschnig, Sandro'
'Spingler, Bernhard'
'Ferrari, Stefano'
'Gasser, Robin B.'
'Gasser, Gilles'

_publ_section_title
;
 Assessment of the nematocidal activity of metallocenyl analogues of
 monepantel.
;
_journal_issue 44
_journal_name_full 'Dalton transactions (Cambridge, England : 2003)'
_journal_page_first 17662
_journal_page_last 17671
_journal_paper_doi 10.1039/c6dt03376h
_journal_volume 45
_journal_year 2016
_chemical_formula_sum 'C26 H26 Fe2 N2 O2'
_chemical_formula_weight 510.19
_space_group_crystal_system triclinic
_space_group_IT_number 2
_space_group_name_Hall '-P 1'
_space_group_name_H-M_alt 'P -1'
_symmetry_space_group_name_Hall '-P 1'
_symmetry_space_group_name_H-M 'P -1'
_atom_sites_solution_hydrogens geom
_audit_creation_method SHELXL-2014/7
_audit_update_record
;
2016-08-29 deposited with the CCDC.
2016-10-03 downloaded from the CCDC.
;
_cell_angle_alpha 77.265(4)
_cell_angle_beta 84.485(7)
_cell_angle_gamma 89.500(13)
_cell_formula_units_Z 4
_cell_length_a 9.979(4)
_cell_length_b 15.213(2)
_cell_length_c 15.324(4)
_cell_measurement_reflns_used 14733
_cell_measurement_temperature 100(2)
_cell_measurement_theta_max 27.561
_cell_measurement_theta_min 1.3719
_cell_volume 2258.4(11)
_computing_cell_refinement 'XDS (Kabsch, 1993)'
_computing_data_reduction 'POINTLESS (Evans, 2011)'
_computing_molecular_graphics 'ORTEP-3 (Farrugia, 1997)'
_computing_publication_material 'SHELXL-2014/7 (Sheldrick, 2014)'
_computing_structure_refinement 'SHELXL-2014/7 (Sheldrick, 2014)'
_computing_structure_solution 'SIR-97 (Altomare, 1999)'
_diffrn_ambient_temperature 100(2)
_diffrn_detector_type 'MARMOSAIC 225 MM CCD'
_diffrn_measured_fraction_theta_full 0.864
_diffrn_measured_fraction_theta_max 0.753
_diffrn_measurement_device_type 'SLS high resolution diffractometer'
_diffrn_measurement_method ocsillation
_diffrn_radiation_monochromator 'Si 111'
_diffrn_radiation_wavelength 0.71255
_diffrn_reflns_av_R_equivalents 0.0146
_diffrn_reflns_av_unetI/netI 0.0214
_diffrn_reflns_Laue_measured_fraction_full 0.864
_diffrn_reflns_Laue_measured_fraction_max 0.753
_diffrn_reflns_limit_h_max 10
_diffrn_reflns_limit_h_min -11
_diffrn_reflns_limit_k_max 19
_diffrn_reflns_limit_k_min -18
_diffrn_reflns_limit_l_max 18
_diffrn_reflns_limit_l_min -18
_diffrn_reflns_number 14247
_diffrn_reflns_point_group_measured_fraction_full 0.864
_diffrn_reflns_point_group_measured_fraction_max 0.753
_diffrn_reflns_theta_full 25.311
_diffrn_reflns_theta_max 27.557
_diffrn_reflns_theta_min 1.372
_exptl_absorpt_coefficient_mu 1.311
_exptl_crystal_colour yellow
_exptl_crystal_density_diffrn 1.500
_exptl_crystal_description needle
_exptl_crystal_F_000 1056
_exptl_crystal_size_max 0.300
_exptl_crystal_size_mid 0.050
_exptl_crystal_size_min 0.030
_refine_diff_density_max 0.916
_refine_diff_density_min -1.141
_refine_diff_density_rms 0.082
_refine_ls_extinction_method none
_refine_ls_goodness_of_fit_ref 1.052
_refine_ls_hydrogen_treatment constr
_refine_ls_matrix_type full
_refine_ls_number_parameters 606
_refine_ls_number_reflns 7792
_refine_ls_number_restraints 0
_refine_ls_restrained_S_all 1.052
_refine_ls_R_factor_all 0.0635
_refine_ls_R_factor_gt 0.0595
_refine_ls_shift/su_max 0.001
_refine_ls_shift/su_mean 0.000
_refine_ls_structure_factor_coef Fsqd
_refine_ls_weighting_details 'w=1/[\s^2^(Fo^2^)+(0.0591P)^2^+6.6706P] where P=(Fo^2^+2Fc^2^)/3'
_refine_ls_weighting_scheme calc
_refine_ls_wR_factor_gt 0.1448
_refine_ls_wR_factor_ref 0.1478
_reflns_Friedel_coverage 0.000
_reflns_number_gt 7160
_reflns_number_total 7792
_reflns_threshold_expression 'I > 2\s(I)'
_cod_data_source_file c6dt03376h2.cif
_cod_data_source_block jh090612
_cod_depositor_comments 'Adding full bibliography for 7040804--7040807.cif.'
_cod_database_code 7040807
_shelx_shelxl_version_number 2014/7
_shelx_space_group_comment
;
The symmetry employed for this shelxl refinement is uniquely defined
by the following loop, which should always be used as a source of
symmetry information in preference to the above space-group names.
They are only intended as comments.
;
_shelx_estimated_absorpt_t_min 0.695
_shelx_estimated_absorpt_t_max 0.962
_diffrn_radiation_source_type 'SLS BEAMLINE X06DA'

loop_
_space_group_symop_operation_xyz
'x, y, z'
'-x, -y, -z'

loop_
_atom_site_label
_atom_site_type_symbol
_atom_site_fract_x
_atom_site_fract_y
_atom_site_fract_z
_atom_site_U_iso_or_equiv
_atom_site_adp_type
_atom_site_occupancy
_atom_site_site_symmetry_order
_atom_site_calc_flag
_atom_site_refinement_flags_posn
_atom_site_refinement_flags_adp
_atom_site_refinement_flags_occupancy
_atom_site_disorder_assembly
_atom_site_disorder_group
Fe1 Fe 0.16473(6) -0.19699(4) 0.26430(4) 0.03594(16) Uani 1 1 d . . . . .
Fe2 Fe 0.19774(6) -0.68643(4) 0.35763(4) 0.03638(17) Uani 1 1 d . . . . .
Fe31 Fe -0.33687(7) -0.44060(5) 0.27487(5) 0.04425(18) Uani 1 1 d . . . . .
Fe32 Fe -0.29555(6) 0.05060(4) 0.35621(3) 0.03303(16) Uani 1 1 d . . . . .
C1 C 0.2585(5) -0.1872(3) 0.1398(3) 0.0436(11) Uani 1 1 d . . . . .
C2 C 0.3512(6) -0.1689(5) 0.1994(3) 0.074(2) Uani 1 1 d . . . . .
H2A H 0.4314 -0.2009 0.2135 0.088 Uiso 1 1 calc R U . . .
C3 C 0.3010(8) -0.0939(5) 0.2339(3) 0.088(3) Uani 1 1 d . . . . .
H3A H 0.3423 -0.0670 0.2751 0.105 Uiso 1 1 calc R U . . .
C4 C 0.1812(9) -0.0668(4) 0.1969(4) 0.084(2) Uani 1 1 d . . . . .
H4A H 0.1267 -0.0185 0.2087 0.101 Uiso 1 1 calc R U . . .
C5 C 0.1543(7) -0.1240(3) 0.1382(3) 0.0670(18) Uani 1 1 d . . . . .
H5A H 0.0791 -0.1202 0.1040 0.080 Uiso 1 1 calc R U . . .
C6 C 0.0745(6) -0.3208(3) 0.3059(4) 0.0556(14) Uani 1 1 d . . . . .
H6A H 0.0807 -0.3679 0.2740 0.067 Uiso 1 1 calc R U . . .
C7 C 0.1596(7) -0.3062(4) 0.3673(4) 0.0716(18) Uani 1 1 d . . . . .
H7A H 0.2353 -0.3413 0.3855 0.086 Uiso 1 1 calc R U . . .
C8 C 0.1122(8) -0.2279(4) 0.3987(3) 0.074(2) Uani 1 1 d . . . . .
H8A H 0.1502 -0.2023 0.4421 0.089 Uiso 1 1 calc R U . . .
C9 C -0.0015(7) -0.1960(5) 0.3531(6) 0.086(2) Uani 1 1 d . . . . .
H9A H -0.0530 -0.1445 0.3590 0.104 Uiso 1 1 calc R U . . .
C10 C -0.0225(6) -0.2533(4) 0.2993(6) 0.081(2) Uani 1 1 d . . . . .
H10A H -0.0940 -0.2483 0.2619 0.097 Uiso 1 1 calc R U . . .
C11 C 0.2798(4) -0.2574(3) 0.0879(2) 0.0372(10) Uani 1 1 d . . . . .
C12 C 0.1882(4) -0.3494(3) -0.0063(3) 0.0339(9) Uani 1 1 d . . . . .
C13 C 0.2869(5) -0.3077(3) -0.0836(3) 0.0382(9) Uani 1 1 d . . . . .
C14 C 0.0542(5) -0.3617(3) -0.0397(3) 0.0413(10) Uani 1 1 d . . . . .
H14A H 0.0653 -0.3985 -0.0848 0.062 Uiso 1 1 calc R U . . .
H14B H 0.0189 -0.3026 -0.0667 0.062 Uiso 1 1 calc R U . . .
H14C H -0.0090 -0.3918 0.0108 0.062 Uiso 1 1 calc R U . . .
C15 C 0.2476(5) -0.4420(3) 0.0363(3) 0.0441(11) Uani 1 1 d . . . . .
H15A H 0.2461 -0.4835 -0.0051 0.053 Uiso 1 1 calc R U . . .
H15B H 0.3419 -0.4344 0.0485 0.053 Uiso 1 1 calc R U . . .
C16 C 0.2243(5) -0.5597(3) 0.1644(4) 0.0556(14) Uani 1 1 d . . . . .
H16A H 0.3216 -0.5508 0.1683 0.067 Uiso 1 1 calc R U . . .
H16B H 0.2136 -0.6085 0.1322 0.067 Uiso 1 1 calc R U . . .
C17 C 0.1514(5) -0.5840(3) 0.2567(3) 0.0436(11) Uani 1 1 d . . . . .
C18 C 0.1717(7) -0.5515(3) 0.3348(5) 0.0711(19) Uani 1 1 d . . . . .
H18A H 0.2373 -0.5083 0.3396 0.085 Uiso 1 1 calc R U . . .
C19 C 0.0739(7) -0.5965(4) 0.4049(3) 0.072(2) Uani 1 1 d . . . . .
H19A H 0.0634 -0.5879 0.4647 0.087 Uiso 1 1 calc R U . . .
C20 C -0.0019(6) -0.6541(4) 0.3716(3) 0.0587(15) Uani 1 1 d . . . . .
H20A H -0.0727 -0.6926 0.4044 0.070 Uiso 1 1 calc R U . . .
C21 C 0.0428(5) -0.6464(3) 0.2817(3) 0.0446(11) Uani 1 1 d . . . . .
H21A H 0.0060 -0.6784 0.2426 0.054 Uiso 1 1 calc R U . . .
C22 C 0.3580(5) -0.7537(4) 0.3124(4) 0.0619(17) Uani 1 1 d . . . . .
H22A H 0.4051 -0.7395 0.2541 0.074 Uiso 1 1 calc R U . . .
C23 C 0.3878(7) -0.7205(4) 0.3862(7) 0.093(3) Uani 1 1 d . . . . .
H23A H 0.4585 -0.6795 0.3873 0.112 Uiso 1 1 calc R U . . .
C24 C 0.2921(8) -0.7596(4) 0.4601(4) 0.078(2) Uani 1 1 d . . . . .
H24A H 0.2868 -0.7494 0.5193 0.094 Uiso 1 1 calc R U . . .
C25 C 0.2090(5) -0.8152(3) 0.4283(3) 0.0507(13) Uani 1 1 d . . . . .
H25A H 0.1364 -0.8509 0.4625 0.061 Uiso 1 1 calc R U . . .
C26 C 0.2493(5) -0.8100(3) 0.3388(3) 0.0492(12) Uani 1 1 d . . . . .
H26A H 0.2074 -0.8411 0.3011 0.059 Uiso 1 1 calc R U . . .
C31 C -0.2690(4) -0.3881(3) 0.1444(3) 0.0371(9) Uani 1 1 d . . . . .
C32 C -0.1778(4) -0.4547(3) 0.1853(3) 0.0393(10) Uani 1 1 d . . . . .
H32A H -0.0854 -0.4452 0.1911 0.047 Uiso 1 1 calc R U . . .
C33 C -0.2503(5) -0.5372(3) 0.2156(3) 0.0443(10) Uani 1 1 d . . . . .
H33A H -0.2146 -0.5926 0.2454 0.053 Uiso 1 1 calc R U . . .
C34 C -0.3845(5) -0.5234(3) 0.1942(3) 0.0482(11) Uani 1 1 d . . . . .
H34A H -0.4541 -0.5678 0.2063 0.058 Uiso 1 1 calc R U . . .
C35 C -0.3966(5) -0.4313(3) 0.1514(3) 0.0462(11) Uani 1 1 d . . . . .
H35A H -0.4766 -0.4032 0.1308 0.055 Uiso 1 1 calc R U . . .
C36 C -0.3589(9) -0.3424(5) 0.3442(5) 0.093(3) Uani 1 1 d . . . . .
H36A H -0.3394 -0.2802 0.3206 0.111 Uiso 1 1 calc R U . . .
C37 C -0.2636(9) -0.4100(6) 0.3840(4) 0.087(2) Uani 1 1 d . . . . .
H37A H -0.1712 -0.4008 0.3899 0.104 Uiso 1 1 calc R U . . .
C38 C -0.3371(6) -0.4909(5) 0.4113(4) 0.0706(17) Uani 1 1 d . . . . .
H38A H -0.3034 -0.5468 0.4415 0.085 Uiso 1 1 calc R U . . .
C39 C -0.4725(8) -0.4755(5) 0.3862(5) 0.088(2) Uani 1 1 d . . . . .
H39A H -0.5423 -0.5196 0.3949 0.106 Uiso 1 1 calc R U . . .
C40 C -0.4824(9) -0.3847(6) 0.3470(7) 0.115(4) Uani 1 1 d . . . . .
H40A H -0.5614 -0.3559 0.3254 0.138 Uiso 1 1 calc R U . . .
C41 C -0.2286(5) -0.2936(3) 0.1033(3) 0.0416(10) Uani 1 1 d . . . . .
C47 C -0.3372(5) -0.0024(4) 0.2512(3) 0.0540(14) Uani 1 1 d . . . . .
C48 C -0.3324(6) -0.0721(3) 0.3302(3) 0.0593(15) Uani 1 1 d . . . . .
H48A H -0.2733 -0.1220 0.3371 0.071 Uiso 1 1 calc R U . . .
C49 C -0.4294(5) -0.0542(3) 0.3957(3) 0.0428(11) Uani 1 1 d . . . . .
H49A H -0.4473 -0.0896 0.4550 0.051 Uiso 1 1 calc R U . . .
C50 C -0.4967(4) 0.0255(3) 0.3589(3) 0.0335(9) Uani 1 1 d . . . . .
H50A H -0.5678 0.0527 0.3890 0.040 Uiso 1 1 calc R U . . .
C51 C -0.4397(5) 0.0579(3) 0.2693(3) 0.0375(9) Uani 1 1 d . . . . .
H51A H -0.4655 0.1106 0.2287 0.045 Uiso 1 1 calc R U . . .
C52 C -0.1201(6) 0.1228(5) 0.3201(4) 0.075(2) Uani 1 1 d . . . . .
H52A H -0.0659 0.1299 0.2644 0.090 Uiso 1 1 calc R U . . .
C53 C -0.1074(5) 0.0538(4) 0.3986(3) 0.0561(13) Uani 1 1 d . . . . .
H53A H -0.0441 0.0063 0.4045 0.067 Uiso 1 1 calc R U . . .
C54 C -0.2057(5) 0.0688(3) 0.4655(3) 0.0401(10) Uani 1 1 d . . . . .
H54A H -0.2201 0.0335 0.5251 0.048 Uiso 1 1 calc R U . . .
C55 C -0.2796(5) 0.1455(3) 0.4289(3) 0.0457(11) Uani 1 1 d . . . . .
H55A H -0.3526 0.1704 0.4595 0.055 Uiso 1 1 calc R U . . .
C56 C -0.2268(6) 0.1784(4) 0.3396(4) 0.0640(16) Uani 1 1 d . . . . .
H56A H -0.2578 0.2295 0.2992 0.077 Uiso 1 1 calc R U . . .
N1 N 0.3627(5) -0.2772(3) -0.1424(3) 0.0512(10) Uani 1 1 d . . . . .
N2 N 0.1735(3) -0.2878(2) 0.0555(2) 0.0321(7) Uani 1 1 d . . . . .
H2 H 0.0924 -0.2703 0.0717 0.039 Uiso 1 1 calc R U . . .
N21 N -0.1297(7) -0.1628(5) -0.1365(4) 0.0514(17) Uani 0.6 1 d . . P A 1
O32 O -0.3216(6) -0.0721(4) 0.1233(3) 0.0392(13) Uani 0.6 1 d . . P A 1
C42 C -0.3011(8) -0.1466(5) 0.0014(6) 0.0365(17) Uani 0.6 1 d . . P A 1
C43 C -0.2026(8) -0.1566(5) -0.0762(4) 0.0387(16) Uani 0.6 1 d . . P A 1
C44 C -0.4309(14) -0.1097(8) -0.0353(8) 0.041(3) Uani 0.6 1 d . . P A 1
H44A H -0.4965 -0.1027 0.0145 0.062 Uiso 0.6 1 calc R U P A 1
H44B H -0.4130 -0.0510 -0.0765 0.062 Uiso 0.6 1 calc R U P A 1
H44C H -0.4672 -0.1516 -0.0677 0.062 Uiso 0.6 1 calc R U P A 1
C45 C -0.2361(8) -0.0788(5) 0.0467(4) 0.0404(17) Uani 0.6 1 d . . P A 1
H45A H -0.1464 -0.1000 0.0640 0.049 Uiso 0.6 1 calc R U P A 1
H45B H -0.2249 -0.0192 0.0046 0.049 Uiso 0.6 1 calc R U P A 1
C46 C -0.2617(9) -0.0125(6) 0.1715(5) 0.0452(18) Uani 0.6 1 d . . P A 1
H46A H -0.1719 -0.0358 0.1866 0.054 Uiso 0.6 1 calc R U P A 1
H46B H -0.2480 0.0477 0.1308 0.054 Uiso 0.6 1 calc R U P A 1
N21B N -0.0661(11) -0.1178(6) -0.0668(6) 0.046(2) Uiso 0.4 1 d . . P A 2
O32B O -0.2750(7) -0.0088(4) 0.0897(4) 0.0302(14) Uiso 0.4 1 d . . P A 2
C42B C -0.2916(11) -0.1454(7) 0.0386(8) 0.027(3) Uiso 0.4 1 d . . P A 2
C43B C -0.1634(11) -0.1324(6) -0.0181(6) 0.032(2) Uiso 0.4 1 d . . P A 2
C44B C -0.407(2) -0.1059(13) -0.0180(12) 0.031(4) Uiso 0.4 1 d . . P A 2
H44D H -0.3924 -0.0407 -0.0396 0.047 Uiso 0.4 1 calc R U P A 2
H44E H -0.4074 -0.1343 -0.0694 0.047 Uiso 0.4 1 calc R U P A 2
H44F H -0.4929 -0.1175 0.0191 0.047 Uiso 0.4 1 calc R U P A 2
C45B C -0.2861(14) -0.1035(8) 0.1203(9) 0.032(3) Uiso 0.4 1 d . . P A 2
H45C H -0.3688 -0.1195 0.1619 0.039 Uiso 0.4 1 calc R U P A 2
H45D H -0.2076 -0.1266 0.1529 0.039 Uiso 0.4 1 calc R U P A 2
C46B C -0.2286(13) 0.0332(8) 0.1577(7) 0.034(2) Uiso 0.4 1 d . . P A 2
H46C H -0.2300 0.0997 0.1380 0.040 Uiso 0.4 1 calc R U P A 2
H46D H -0.1357 0.0145 0.1697 0.040 Uiso 0.4 1 calc R U P A 2
N22 N -0.3243(4) -0.2385(2) 0.0652(2) 0.0349(7) Uani 1 1 d . . . . .
H22 H -0.4083 -0.2577 0.0786 0.042 Uiso 1 1 calc R U . A 1
O1 O 0.3943(3) -0.2859(2) 0.0716(2) 0.0475(8) Uani 1 1 d . . . . .
O2 O 0.1672(3) -0.4773(2) 0.1172(2) 0.0448(8) Uani 1 1 d . . . . .
O31 O -0.1123(4) -0.2663(3) 0.1014(3) 0.0732(13) Uani 1 1 d . . . . .

loop_
_atom_site_aniso_label
_atom_site_aniso_U_11
_atom_site_aniso_U_22
_atom_site_aniso_U_33
_atom_site_aniso_U_23
_atom_site_aniso_U_13
_atom_site_aniso_U_12
Fe1 0.0303(4) 0.0412(3) 0.0333(3) -0.0036(2) 0.0026(2) -0.0117(3)
Fe2 0.0388(4) 0.0356(3) 0.0314(3) 0.0011(2) -0.0079(2) 0.0089(3)
Fe31 0.0253(4) 0.0591(4) 0.0524(4) -0.0244(3) 0.0047(3) -0.0007(3)
Fe32 0.0252(4) 0.0447(3) 0.0267(3) -0.0031(2) -0.0013(2) 0.0002(2)
C1 0.048(3) 0.056(3) 0.0229(18) 0.0020(17) -0.0032(16) -0.024(2)
C2 0.041(4) 0.148(6) 0.034(2) -0.029(3) 0.010(2) -0.056(4)
C3 0.110(6) 0.117(5) 0.034(3) -0.019(3) 0.014(3) -0.091(5)
C4 0.169(8) 0.041(3) 0.042(3) -0.003(2) -0.022(4) -0.026(4)
C5 0.115(6) 0.040(2) 0.051(3) -0.007(2) -0.040(3) 0.000(3)
C6 0.063(4) 0.040(2) 0.056(3) -0.006(2) 0.024(3) -0.011(2)
C7 0.063(4) 0.080(4) 0.050(3) 0.025(3) 0.009(3) 0.002(3)
C8 0.107(6) 0.070(4) 0.037(3) -0.014(2) 0.037(3) -0.033(4)
C9 0.056(5) 0.074(4) 0.129(6) -0.037(4) 0.029(4) -0.004(3)
C10 0.031(4) 0.066(4) 0.147(7) -0.031(4) 0.010(3) -0.014(3)
C11 0.030(3) 0.047(2) 0.0266(18) 0.0119(16) -0.0072(15) -0.0128(19)
C12 0.029(2) 0.037(2) 0.0312(19) 0.0012(15) 0.0023(15) -0.0087(16)
C13 0.039(3) 0.034(2) 0.036(2) 0.0029(16) 0.0028(17) -0.0052(17)
C14 0.040(3) 0.046(2) 0.038(2) -0.0084(18) -0.0080(18) -0.0030(19)
C15 0.035(3) 0.039(2) 0.047(2) 0.0083(18) 0.0093(18) -0.0034(19)
C16 0.029(3) 0.052(3) 0.067(3) 0.023(2) 0.004(2) 0.005(2)
C17 0.037(3) 0.040(2) 0.045(2) 0.0112(18) -0.0071(18) 0.0108(19)
C18 0.087(5) 0.037(2) 0.100(5) -0.014(3) -0.060(4) 0.016(3)
C19 0.111(5) 0.069(4) 0.036(3) -0.007(3) -0.018(3) 0.052(4)
C20 0.052(4) 0.069(3) 0.044(3) 0.006(2) 0.005(2) 0.026(3)
C21 0.038(3) 0.048(2) 0.041(2) 0.0075(19) -0.0060(18) 0.008(2)
C22 0.034(3) 0.059(3) 0.072(3) 0.022(3) 0.016(2) 0.017(2)
C23 0.054(5) 0.035(3) 0.185(9) 0.011(4) -0.069(5) -0.001(3)
C24 0.134(7) 0.053(3) 0.057(3) -0.014(3) -0.057(4) 0.049(4)
C25 0.055(3) 0.043(2) 0.041(2) 0.013(2) 0.009(2) 0.018(2)
C26 0.051(3) 0.050(3) 0.044(2) -0.004(2) -0.009(2) 0.012(2)
C31 0.025(3) 0.049(2) 0.043(2) -0.0218(18) -0.0061(16) 0.0039(18)
C32 0.015(2) 0.064(3) 0.041(2) -0.018(2) 0.0003(15) 0.0056(19)
C33 0.030(3) 0.056(3) 0.049(2) -0.014(2) -0.0072(18) 0.007(2)
C34 0.039(3) 0.042(2) 0.066(3) -0.013(2) -0.019(2) 0.004(2)
C35 0.030(3) 0.042(2) 0.069(3) -0.013(2) -0.018(2) 0.0026(19)
C36 0.112(7) 0.095(5) 0.080(5) -0.060(4) 0.044(4) -0.042(5)
C37 0.102(6) 0.117(6) 0.050(3) -0.043(4) 0.016(3) -0.049(5)
C38 0.048(4) 0.111(5) 0.050(3) -0.021(3) 0.019(2) -0.025(3)
C39 0.062(5) 0.104(5) 0.101(5) -0.047(4) 0.044(4) -0.021(4)
C40 0.081(6) 0.096(5) 0.169(8) -0.070(6) 0.075(6) -0.013(4)
C41 0.023(3) 0.053(3) 0.054(3) -0.026(2) 0.0034(17) 0.000(2)
C47 0.052(3) 0.083(4) 0.035(2) -0.028(2) -0.014(2) 0.027(3)
C48 0.077(4) 0.054(3) 0.061(3) -0.032(2) -0.037(3) 0.033(3)
C49 0.056(3) 0.035(2) 0.038(2) -0.0049(17) -0.0177(19) -0.007(2)
C50 0.030(3) 0.037(2) 0.034(2) -0.0070(16) -0.0072(15) -0.0053(17)
C51 0.039(3) 0.043(2) 0.0315(19) -0.0078(16) -0.0076(16) 0.0037(18)
C52 0.029(4) 0.134(6) 0.048(3) 0.007(3) 0.003(2) -0.032(3)
C53 0.028(3) 0.081(4) 0.058(3) -0.010(3) -0.006(2) 0.001(2)
C54 0.035(3) 0.047(2) 0.037(2) -0.0049(18) -0.0099(17) -0.0102(19)
C55 0.034(3) 0.044(2) 0.060(3) -0.012(2) -0.012(2) -0.0108(19)
C56 0.050(4) 0.062(3) 0.066(3) 0.024(3) -0.022(3) -0.028(3)
N1 0.056(3) 0.043(2) 0.046(2) 0.0043(17) 0.0073(18) -0.0066(18)
N2 0.023(2) 0.0412(17) 0.0297(16) -0.0030(13) -0.0034(12) -0.0033(14)
N21 0.046(5) 0.062(4) 0.041(3) -0.007(3) 0.012(3) -0.003(3)
O32 0.037(4) 0.054(4) 0.025(2) -0.012(2) 0.011(2) -0.018(3)
C42 0.034(5) 0.048(4) 0.029(4) -0.013(3) 0.003(3) -0.007(3)
C43 0.033(5) 0.047(4) 0.033(3) -0.004(3) 0.005(3) -0.008(3)
C44 0.042(8) 0.047(5) 0.033(5) -0.005(4) -0.004(4) -0.005(4)
C45 0.032(5) 0.058(4) 0.031(3) -0.016(3) 0.012(3) -0.010(3)
C46 0.044(5) 0.056(5) 0.038(4) -0.019(3) 0.008(3) -0.014(4)
N22 0.023(2) 0.0436(18) 0.0382(17) -0.0118(14) 0.0055(13) -0.0061(14)
O1 0.026(2) 0.0595(19) 0.0485(17) 0.0094(14) -0.0075(13) -0.0072(15)
O2 0.0295(18) 0.0445(16) 0.0470(17) 0.0148(13) 0.0049(12) 0.0015(13)
O31 0.019(2) 0.060(2) 0.148(4) -0.039(2) -0.009(2) -0.0015(17)

loop_
_atom_type_symbol
_atom_type_description
_atom_type_scat_dispersion_real
_atom_type_scat_dispersion_imag
_atom_type_scat_source
C C 0.0033 0.0016 'International Tables Vol C Tables 4.2.6.8 and 6.1.1.4'
H H 0.0000 0.0000 'International Tables Vol C Tables 4.2.6.8 and 6.1.1.4'
N N 0.0061 0.0033 'International Tables Vol C Tables 4.2.6.8 and 6.1.1.4'
O O 0.0106 0.0060 'International Tables Vol C Tables 4.2.6.8 and 6.1.1.4'
Fe Fe 0.3463 0.8444 'International Tables Vol C Tables 4.2.6.8 and 6.1.1.4'

loop_
_geom_angle_atom_site_label_1
_geom_angle_atom_site_label_2
_geom_angle_atom_site_label_3
_geom_angle
C5 Fe1 C1 40.8(2)
C5 Fe1 C7 158.8(3)
C1 Fe1 C7 126.4(2)
C5 Fe1 C4 41.3(2)
C1 Fe1 C4 69.2(2)
C7 Fe1 C4 159.8(3)
C5 Fe1 C2 69.1(3)
C1 Fe1 C2 41.46(18)
C7 Fe1 C2 113.0(3)
C4 Fe1 C2 68.8(3)
C5 Fe1 C8 153.9(3)
C1 Fe1 C8 164.9(3)
C7 Fe1 C8 41.7(3)
C4 Fe1 C8 120.3(2)
C2 Fe1 C8 127.8(3)
C5 Fe1 C3 68.8(2)
C1 Fe1 C3 69.4(2)
C7 Fe1 C3 127.7(3)
C4 Fe1 C3 40.2(3)
C2 Fe1 C3 41.2(3)
C8 Fe1 C3 109.5(2)
C5 Fe1 C10 103.7(3)
C1 Fe1 C10 121.4(3)
C7 Fe1 C10 66.9(3)
C4 Fe1 C10 118.6(3)
C2 Fe1 C10 160.3(3)
C8 Fe1 C10 66.3(3)
C3 Fe1 C10 155.0(3)
C5 Fe1 C6 121.0(2)
C1 Fe1 C6 108.70(19)
C7 Fe1 C6 39.8(3)
C4 Fe1 C6 155.4(3)
C2 Fe1 C6 126.8(3)
C8 Fe1 C6 68.0(2)
C3 Fe1 C6 163.8(3)
C10 Fe1 C6 40.2(2)
C5 Fe1 C9 116.4(3)
C1 Fe1 C9 153.2(3)
C7 Fe1 C9 69.0(3)
C4 Fe1 C9 102.6(3)
C2 Fe1 C9 160.9(3)
C8 Fe1 C9 40.7(3)
C3 Fe1 C9 121.5(3)
C10 Fe1 C9 38.8(3)
C6 Fe1 C9 67.8(2)
C26 Fe2 C24 67.3(2)
C26 Fe2 C18 161.5(3)
C24 Fe2 C18 124.8(2)
C26 Fe2 C17 123.05(19)
C24 Fe2 C17 161.2(3)
C18 Fe2 C17 41.2(2)
C26 Fe2 C23 66.8(2)
C24 Fe2 C23 41.5(3)
C18 Fe2 C23 111.7(2)
C17 Fe2 C23 124.3(3)
C26 Fe2 C25 39.79(18)
C24 Fe2 C25 39.9(2)
C18 Fe2 C25 158.4(2)
C17 Fe2 C25 157.7(2)
C23 Fe2 C25 67.6(2)
C26 Fe2 C21 106.2(2)
C24 Fe2 C21 157.0(3)
C18 Fe2 C21 68.1(2)
C17 Fe2 C21 40.82(19)
C23 Fe2 C21 158.3(3)
C25 Fe2 C21 121.1(2)
C26 Fe2 C19 154.2(3)
C24 Fe2 C19 109.2(2)
C18 Fe2 C19 41.4(3)
C17 Fe2 C19 68.78(19)
C23 Fe2 C19 128.7(3)
C25 Fe2 C19 120.8(2)
C21 Fe2 C19 66.5(2)
C26 Fe2 C22 39.2(2)
C24 Fe2 C22 68.2(3)
C18 Fe2 C22 127.5(3)
C17 Fe2 C22 108.82(19)
C23 Fe2 C22 40.1(3)
C25 Fe2 C22 66.94(19)
C21 Fe2 C22 121.6(2)
C19 Fe2 C22 165.6(3)
C26 Fe2 C20 119.4(2)
C24 Fe2 C20 122.5(3)
C18 Fe2 C20 68.3(3)
C17 Fe2 C20 68.53(19)
C23 Fe2 C20 161.9(3)
C25 Fe2 C20 105.4(2)
C21 Fe2 C20 39.70(19)
C19 Fe2 C20 39.2(3)
C22 Fe2 C20 154.4(3)
C35 Fe31 C36 124.3(3)
C35 Fe31 C37 162.7(3)
C36 Fe31 C37 42.5(3)
C35 Fe31 C31 41.1(2)
C36 Fe31 C31 110.5(3)
C37 Fe31 C31 125.6(2)
C35 Fe31 C40 107.5(4)
C36 Fe31 C40 40.1(3)
C37 Fe31 C40 69.4(4)
C31 Fe31 C40 124.6(3)
C35 Fe31 C33 68.76(18)
C36 Fe31 C33 160.7(3)
C37 Fe31 C33 121.1(3)
C31 Fe31 C33 68.95(18)
C40 Fe31 C33 156.3(3)
C35 Fe31 C34 41.04(18)
C36 Fe31 C34 158.5(3)
C37 Fe31 C34 155.4(3)
C31 Fe31 C34 69.08(19)
C40 Fe31 C34 121.3(3)
C33 Fe31 C34 40.54(19)
C35 Fe31 C32 69.17(19)
C36 Fe31 C32 126.1(2)
C37 Fe31 C32 108.1(3)
C31 Fe31 C32 41.28(16)
C40 Fe31 C32 161.8(3)
C33 Fe31 C32 40.72(19)
C34 Fe31 C32 68.7(2)
C35 Fe31 C39 120.2(3)
C36 Fe31 C39 67.7(3)
C37 Fe31 C39 69.1(3)
C31 Fe31 C39 157.8(3)
C40 Fe31 C39 39.7(3)
C33 Fe31 C39 120.4(3)
C34 Fe31 C39 104.2(3)
C32 Fe31 C39 157.7(3)
C35 Fe31 C38 156.1(2)
C36 Fe31 C38 68.1(3)
C37 Fe31 C38 40.0(3)
C31 Fe31 C38 160.5(2)
C40 Fe31 C38 67.8(4)
C33 Fe31 C38 105.7(2)
C34 Fe31 C38 119.7(2)
C32 Fe31 C38 122.6(2)
C39 Fe31 C38 41.1(3)
C56 Fe32 C55 40.6(2)
C56 Fe32 C47 122.3(2)
C55 Fe32 C47 158.0(2)
C56 Fe32 C48 160.5(3)
C55 Fe32 C48 158.5(2)
C47 Fe32 C48 41.1(2)
C56 Fe32 C49 156.7(2)
C55 Fe32 C49 122.11(19)
C47 Fe32 C49 68.4(2)
C48 Fe32 C49 40.1(2)
C56 Fe32 C51 105.2(2)
C55 Fe32 C51 121.25(18)
C47 Fe32 C51 40.75(17)
C48 Fe32 C51 68.61(18)
C49 Fe32 C51 68.42(17)
C56 Fe32 C52 40.5(3)
C55 Fe32 C52 68.0(3)
C47 Fe32 C52 108.0(2)
C48 Fe32 C52 125.7(3)
C49 Fe32 C52 161.9(3)
C51 Fe32 C52 121.2(2)
C56 Fe32 C50 120.2(2)
C55 Fe32 C50 106.09(18)
C47 Fe32 C50 68.35(19)
C48 Fe32 C50 68.0(2)
C49 Fe32 C50 40.55(17)
C51 Fe32 C50 40.65(16)
C52 Fe32 C50 156.3(2)
C56 Fe32 C54 68.23(19)
C55 Fe32 C54 40.62(18)
C47 Fe32 C54 159.98(19)
C48 Fe32 C54 124.11(18)
C49 Fe32 C54 108.99(17)
C51 Fe32 C54 158.48(18)
C52 Fe32 C54 68.0(2)
C50 Fe32 C54 123.46(17)
C56 Fe32 C53 68.5(2)
C55 Fe32 C53 68.1(2)
C47 Fe32 C53 124.0(2)
C48 Fe32 C53 110.1(2)
C49 Fe32 C53 125.4(2)
C51 Fe32 C53 158.52(19)
C52 Fe32 C53 40.9(2)
C50 Fe32 C53 160.37(18)
C54 Fe32 C53 40.13(19)
C5 C1 C2 107.7(5)
C5 C1 C11 129.0(4)
C2 C1 C11 123.2(5)
C5 C1 Fe1 69.5(3)
C2 C1 Fe1 69.6(3)
C11 C1 Fe1 128.9(3)
C3 C2 C1 107.4(6)
C3 C2 Fe1 69.5(3)
C1 C2 Fe1 69.0(3)
C3 C2 H2A 126.3
C1 C2 H2A 126.3
Fe1 C2 H2A 126.7
C4 C3 C2 108.4(5)
C4 C3 Fe1 69.6(3)
C2 C3 Fe1 69.3(3)
C4 C3 H3A 125.8
C2 C3 H3A 125.8
Fe1 C3 H3A 126.9
C3 C4 C5 108.4(6)
C3 C4 Fe1 70.2(3)
C5 C4 Fe1 69.2(3)
C3 C4 H4A 125.8
C5 C4 H4A 125.8
Fe1 C4 H4A 126.4
C1 C5 C4 108.1(6)
C1 C5 Fe1 69.6(3)
C4 C5 Fe1 69.5(3)
C1 C5 H5A 125.9
C4 C5 H5A 125.9
Fe1 C5 H5A 126.5
C7 C6 C10 107.1(6)
C7 C6 Fe1 69.4(3)
C10 C6 Fe1 69.8(3)
C7 C6 H6A 126.4
C10 C6 H6A 126.4
Fe1 C6 H6A 125.9
C6 C7 C8 107.3(6)
C6 C7 Fe1 70.8(3)
C8 C7 Fe1 69.4(3)
C6 C7 H7A 126.3
C8 C7 H7A 126.3
Fe1 C7 H7A 125.1
C9 C8 C7 107.4(6)
C9 C8 Fe1 70.3(4)
C7 C8 Fe1 68.9(3)
C9 C8 H8A 126.3
C7 C8 H8A 126.3
Fe1 C8 H8A 126.1
C10 C9 C8 106.6(6)
C10 C9 Fe1 70.3(4)
C8 C9 Fe1 69.0(3)
C10 C9 H9A 126.7
C8 C9 H9A 126.7
Fe1 C9 H9A 125.6
C9 C10 C6 111.5(7)
C9 C10 Fe1 70.9(4)
C6 C10 Fe1 70.0(3)
C9 C10 H10A 124.3
C6 C10 H10A 124.3
Fe1 C10 H10A 126.4
O1 C11 N2 120.5(4)
O1 C11 C1 120.9(4)
N2 C11 C1 118.5(4)
N2 C12 C13 107.8(3)
N2 C12 C14 109.3(3)
C13 C12 C14 109.7(3)
N2 C12 C15 113.2(3)
C13 C12 C15 106.0(3)
C14 C12 C15 110.8(4)
N1 C13 C12 178.9(5)
C12 C14 H14A 109.5
C12 C14 H14B 109.5
H14A C14 H14B 109.5
C12 C14 H14C 109.5
H14A C14 H14C 109.5
H14B C14 H14C 109.5
O2 C15 C12 107.4(3)
O2 C15 H15A 110.2
C12 C15 H15A 110.2
O2 C15 H15B 110.2
C12 C15 H15B 110.2
H15A C15 H15B 108.5
O2 C16 C17 107.6(4)
O2 C16 H16A 110.2
C17 C16 H16A 110.2
O2 C16 H16B 110.2
C17 C16 H16B 110.2
H16A C16 H16B 108.5
C21 C17 C18 106.2(5)
C21 C17 C16 124.2(5)
C18 C17 C16 129.6(5)
C21 C17 Fe2 69.9(2)
C18 C17 Fe2 69.4(3)
C16 C17 Fe2 125.9(3)
C17 C18 C19 106.7(5)
C17 C18 Fe2 69.4(3)
C19 C18 Fe2 69.8(3)
C17 C18 H18A 126.6
C19 C18 H18A 126.6
Fe2 C18 H18A 125.7
C20 C19 C18 109.0(5)
C20 C19 Fe2 70.9(3)
C18 C19 Fe2 68.8(3)
C20 C19 H19A 125.5
C18 C19 H19A 125.5
Fe2 C19 H19A 126.5
C19 C20 C21 108.0(5)
C19 C20 Fe2 69.9(3)
C21 C20 Fe2 69.5(3)
C19 C20 H20A 126.0
C21 C20 H20A 126.0
Fe2 C20 H20A 126.2
C20 C21 C17 110.0(5)
C20 C21 Fe2 70.8(3)
C17 C21 Fe2 69.3(2)
C20 C21 H21A 125.0
C17 C21 H21A 125.0
Fe2 C21 H21A 126.5
C26 C22 C23 107.7(5)
C26 C22 Fe2 69.6(3)
C23 C22 Fe2 69.4(4)
C26 C22 H22A 126.1
C23 C22 H22A 126.1
Fe2 C22 H22A 126.4
C22 C23 C24 107.4(5)
C22 C23 Fe2 70.5(3)
C24 C23 Fe2 69.2(4)
C22 C23 H23A 126.3
C24 C23 H23A 126.3
Fe2 C23 H23A 125.6
C25 C24 C23 106.5(5)
C25 C24 Fe2 70.2(3)
C23 C24 Fe2 69.4(3)
C25 C24 H24A 126.8
C23 C24 H24A 126.8
Fe2 C24 H24A 125.2
C26 C25 C24 108.4(5)
C26 C25 Fe2 69.8(3)
C24 C25 Fe2 69.8(3)
C26 C25 H25A 125.8
C24 C25 H25A 125.8
Fe2 C25 H25A 126.2
C22 C26 C25 109.9(5)
C22 C26 Fe2 71.2(3)
C25 C26 Fe2 70.4(3)
C22 C26 H26A 125.1
C25 C26 H26A 125.1
Fe2 C26 H26A 124.9
C35 C31 C32 107.2(4)
C35 C31 C41 129.4(4)
C32 C31 C41 123.4(4)
C35 C31 Fe31 68.7(3)
C32 C31 Fe31 69.5(2)
C41 C31 Fe31 127.4(3)
C33 C32 C31 107.7(4)
C33 C32 Fe31 69.5(2)
C31 C32 Fe31 69.2(2)
C33 C32 H32A 126.1
C31 C32 H32A 126.1
Fe31 C32 H32A 126.7
C34 C33 C32 108.8(4)
C34 C33 Fe31 69.8(3)
C32 C33 Fe31 69.7(2)
C34 C33 H33A 125.6
C32 C33 H33A 125.6
Fe31 C33 H33A 126.4
C33 C34 C35 107.7(4)
C33 C34 Fe31 69.7(3)
C35 C34 Fe31 68.6(3)
C33 C34 H34A 126.1
C35 C34 H34A 126.1
Fe31 C34 H34A 127.2
C34 C35 C31 108.6(4)
C34 C35 Fe31 70.4(3)
C31 C35 Fe31 70.2(3)
C34 C35 H35A 125.7
C31 C35 H35A 125.7
Fe31 C35 H35A 125.3
C40 C36 C37 108.4(7)
C40 C36 Fe31 70.7(4)
C37 C36 Fe31 69.4(4)
C40 C36 H36A 125.8
C37 C36 H36A 125.8
Fe31 C36 H36A 125.7
C38 C37 C36 105.7(7)
C38 C37 Fe31 71.1(4)
C36 C37 Fe31 68.1(4)
C38 C37 H37A 127.2
C36 C37 H37A 127.2
Fe31 C37 H37A 125.2
C37 C38 C39 108.9(7)
C37 C38 Fe31 68.9(4)
C39 C38 Fe31 68.9(4)
C37 C38 H38A 125.6
C39 C38 H38A 125.6
Fe31 C38 H38A 128.2
C40 C39 C38 107.6(7)
C40 C39 Fe31 69.6(4)
C38 C39 Fe31 69.9(3)
C40 C39 H39A 126.2
C38 C39 H39A 126.2
Fe31 C39 H39A 125.8
C39 C40 C36 109.4(9)
C39 C40 Fe31 70.7(4)
C36 C40 Fe31 69.2(4)
C39 C40 H40A 125.3
C36 C40 H40A 125.3
Fe31 C40 H40A 126.4
O31 C41 N22 121.0(5)
O31 C41 C31 121.8(4)
N22 C41 C31 117.2(4)
C46 C47 C51 132.9(6)
C46 C47 C48 118.5(6)
C51 C47 C48 107.7(4)
C51 C47 C46B 116.9(5)
C48 C47 C46B 133.4(5)
C46 C47 Fe32 133.7(5)
C51 C47 Fe32 70.0(2)
C48 C47 Fe32 69.7(3)
C46B C47 Fe32 113.2(5)
C49 C48 C47 108.1(4)
C49 C48 Fe32 70.0(3)
C47 C48 Fe32 69.2(3)
C49 C48 H48A 126.0
C47 C48 H48A 126.0
Fe32 C48 H48A 126.4
C48 C49 C50 108.5(4)
C48 C49 Fe32 69.9(3)
C50 C49 Fe32 69.9(2)
C48 C49 H49A 125.8
C50 C49 H49A 125.8
Fe32 C49 H49A 126.0
C49 C50 C51 108.1(4)
C49 C50 Fe32 69.6(3)
C51 C50 Fe32 69.6(3)
C49 C50 H50A 125.9
C51 C50 H50A 125.9
Fe32 C50 H50A 126.5
C47 C51 C50 107.6(4)
C47 C51 Fe32 69.3(3)
C50 C51 Fe32 69.8(2)
C47 C51 H51A 126.2
C50 C51 H51A 126.2
Fe32 C51 H51A 126.3
C56 C52 C53 107.9(5)
C56 C52 Fe32 69.1(3)
C53 C52 Fe32 69.9(3)
C56 C52 H52A 126.0
C53 C52 H52A 126.0
Fe32 C52 H52A 126.5
C54 C53 C52 107.4(5)
C54 C53 Fe32 69.8(3)
C52 C53 Fe32 69.2(3)
C54 C53 H53A 126.3
C52 C53 H53A 126.3
Fe32 C53 H53A 126.3
C53 C54 C55 108.2(4)
C53 C54 Fe32 70.1(3)
C55 C54 Fe32 68.9(3)
C53 C54 H54A 125.9
C55 C54 H54A 125.9
Fe32 C54 H54A 126.7
C56 C55 C54 108.3(5)
C56 C55 Fe32 69.7(3)
C54 C55 Fe32 70.5(3)
C56 C55 H55A 125.9
C54 C55 H55A 125.9
Fe32 C55 H55A 125.5
C55 C56 C52 108.2(5)
C55 C56 Fe32 69.8(3)
C52 C56 Fe32 70.4(4)
C55 C56 H56A 125.9
C52 C56 H56A 125.9
Fe32 C56 H56A 125.5
C11 N2 C12 122.0(4)
C11 N2 H2 119.0
C12 N2 H2 119.0
C45 O32 C46 110.1(6)
C43 C42 C44 108.4(8)
C43 C42 N22 108.7(6)
C44 C42 N22 111.2(7)
C43 C42 C45 106.0(6)
C44 C42 C45 110.7(7)
N22 C42 C45 111.7(6)
N21 C43 C42 178.3(9)
C42 C44 H44A 109.5
C42 C44 H44B 109.5
H44A C44 H44B 109.5
C42 C44 H44C 109.5
H44A C44 H44C 109.5
H44B C44 H44C 109.5
O32 C45 C42 107.7(6)
O32 C45 H45A 110.2
C42 C45 H45A 110.2
O32 C45 H45B 110.2
C42 C45 H45B 110.2
H45A C45 H45B 108.5
C47 C46 O32 115.2(7)
C47 C46 H46A 108.5
O32 C46 H46A 108.5
C47 C46 H46B 108.5
O32 C46 H46B 108.5
H46A C46 H46B 107.5
C45B O32B C46B 111.3(8)
N22 C42B C43B 109.7(8)
N22 C42B C45B 111.2(9)
C43B C42B C45B 111.0(10)
N22 C42B C44B 103.5(10)
C43B C42B C44B 109.5(12)
C45B C42B C44B 111.7(10)
N21B C43B C42B 175.5(11)
C42B C44B H44D 109.5
C42B C44B H44E 109.5
H44D C44B H44E 109.5
C42B C44B H44F 109.5
H44D C44B H44F 109.5
H44E C44B H44F 109.5
O32B C45B C42B 108.3(9)
O32B C45B H45C 110.0
C42B C45B H45C 110.0
O32B C45B H45D 110.0
C42B C45B H45D 110.0
H45C C45B H45D 108.4
O32B C46B C47 105.8(8)
O32B C46B H46C 110.6
C47 C46B H46C 110.6
O32B C46B H46D 110.6
C47 C46B H46D 110.6
H46C C46B H46D 108.7
C41 N22 C42B 116.9(6)
C41 N22 C42 126.6(5)
C41 N22 H22 116.7
C42 N22 H22 116.7
C15 O2 C16 110.1(3)

loop_
_geom_bond_atom_site_label_1
_geom_bond_atom_site_label_2
_geom_bond_distance
Fe1 C5 2.017(5)
Fe1 C1 2.018(4)
Fe1 C7 2.021(5)
Fe1 C4 2.021(5)
Fe1 C2 2.026(5)
Fe1 C8 2.027(5)
Fe1 C3 2.029(5)
Fe1 C10 2.036(6)
Fe1 C6 2.039(5)
Fe1 C9 2.044(6)
Fe2 C26 2.019(5)
Fe2 C24 2.022(5)
Fe2 C18 2.024(5)
Fe2 C17 2.024(4)
Fe2 C23 2.025(6)
Fe2 C25 2.027(4)
Fe2 C21 2.033(4)
Fe2 C19 2.039(5)
Fe2 C22 2.039(5)
Fe2 C20 2.050(5)
Fe31 C35 2.014(5)
Fe31 C36 2.015(6)
Fe31 C37 2.033(6)
Fe31 C31 2.034(4)
Fe31 C40 2.034(6)
Fe31 C33 2.036(5)
Fe31 C34 2.037(5)
Fe31 C32 2.038(4)
Fe31 C39 2.048(6)
Fe31 C38 2.062(6)
Fe32 C56 2.022(5)
Fe32 C55 2.023(5)
Fe32 C47 2.030(5)
Fe32 C48 2.036(5)
Fe32 C49 2.037(5)
Fe32 C51 2.039(4)
Fe32 C52 2.039(6)
Fe32 C50 2.041(4)
Fe32 C54 2.045(4)
Fe32 C53 2.049(5)
C1 C5 1.408(8)
C1 C2 1.431(6)
C1 C11 1.468(7)
C2 C3 1.427(10)
C2 H2A 0.9500
C3 C4 1.393(11)
C3 H3A 0.9500
C4 C5 1.425(7)
C4 H4A 0.9500
C5 H5A 0.9500
C6 C7 1.381(9)
C6 C10 1.399(8)
C6 H6A 0.9500
C7 C8 1.440(9)
C7 H7A 0.9500
C8 C9 1.416(11)
C8 H8A 0.9500
C9 C10 1.355(10)
C9 H9A 0.9500
C10 H10A 0.9500
C11 O1 1.241(5)
C11 N2 1.341(5)
C12 N2 1.469(5)
C12 C13 1.494(5)
C12 C14 1.505(6)
C12 C15 1.554(6)
C13 N1 1.136(5)
C14 H14A 0.9800
C14 H14B 0.9800
C14 H14C 0.9800
C15 O2 1.412(5)
C15 H15A 0.9900
C15 H15B 0.9900
C16 O2 1.445(5)
C16 C17 1.496(6)
C16 H16A 0.9900
C16 H16B 0.9900
C17 C21 1.415(7)
C17 C18 1.424(7)
C18 C19 1.436(10)
C18 H18A 0.9500
C19 C20 1.373(9)
C19 H19A 0.9500
C20 C21 1.386(7)
C20 H20A 0.9500
C21 H21A 0.9500
C22 C26 1.362(8)
C22 C23 1.392(10)
C22 H22A 0.9500
C23 C24 1.433(11)
C23 H23A 0.9500
C24 C25 1.382(9)
C24 H24A 0.9500
C25 C26 1.377(6)
C25 H25A 0.9500
C26 H26A 0.9500
C31 C35 1.422(7)
C31 C32 1.435(6)
C31 C41 1.479(7)
C32 C33 1.417(7)
C32 H32A 0.9500
C33 C34 1.411(7)
C33 H33A 0.9500
C34 C35 1.420(6)
C34 H34A 0.9500
C35 H35A 0.9500
C36 C40 1.389(11)
C36 C37 1.467(12)
C36 H36A 0.9500
C37 C38 1.399(9)
C37 H37A 0.9500
C38 C39 1.444(10)
C38 H38A 0.9500
C39 C40 1.386(11)
C39 H39A 0.9500
C40 H40A 0.9500
C41 O31 1.232(6)
C41 N22 1.353(6)
C47 C46 1.410(8)
C47 C51 1.417(6)
C47 C48 1.428(7)
C47 C46B 1.700(13)
C48 C49 1.396(7)
C48 H48A 0.9500
C49 C50 1.413(6)
C49 H49A 0.9500
C50 C51 1.417(6)
C50 H50A 0.9500
C51 H51A 0.9500
C52 C56 1.405(9)
C52 C53 1.427(8)
C52 H52A 0.9500
C53 C54 1.405(7)
C53 H53A 0.9500
C54 C55 1.412(6)
C54 H54A 0.9500
C55 C56 1.402(7)
C55 H55A 0.9500
C56 H56A 0.9500
N2 H2 0.8800
N21 C43 1.139(9)
O32 C45 1.405(8)
O32 C46 1.453(9)
C42 C43 1.502(10)
C42 C44 1.515(15)
C42 N22 1.525(8)
C42 C45 1.543(11)
C44 H44A 0.9800
C44 H44B 0.9800
C44 H44C 0.9800
C45 H45A 0.9900
C45 H45B 0.9900
C46 H46A 0.9900
C46 H46B 0.9900
N21B C43B 1.157(14)
O32B C45B 1.415(13)
O32B C46B 1.449(13)
C42B N22 1.417(11)
C42B C43B 1.465(15)
C42B C45B 1.530(18)
C42B C44B 1.543(19)
C44B H44D 0.9800
C44B H44E 0.9800
C44B H44F 0.9800
C45B H45C 0.9900
C45B H45D 0.9900
C46B H46C 0.9900
C46B H46D 0.9900
N22 H22 0.8800

loop_
_geom_hbond_atom_site_label_D
_geom_hbond_atom_site_label_H
_geom_hbond_atom_site_label_A
_geom_hbond_distance_DH
_geom_hbond_distance_HA
_geom_hbond_distance_DA
_geom_hbond_angle_DHA
_geom_hbond_site_symmetry_A
N2 H2 O31 0.88 2.05 2.904(5) 162.5 .
N22 H22 O1 0.88 2.04 2.893(5) 163.5 1_455

loop_
_geom_torsion_atom_site_label_1
_geom_torsion_atom_site_label_2
_geom_torsion_atom_site_label_3
_geom_torsion_atom_site_label_4
_geom_torsion
C5 C1 C2 C3 0.1(6)
C11 C1 C2 C3 177.0(4)
Fe1 C1 C2 C3 -59.2(3)
C5 C1 C2 Fe1 59.3(4)
C11 C1 C2 Fe1 -123.8(4)
C1 C2 C3 C4 0.1(6)
Fe1 C2 C3 C4 -58.7(4)
C1 C2 C3 Fe1 58.8(3)
C2 C3 C4 C5 -0.3(7)
Fe1 C3 C4 C5 -58.8(4)
C2 C3 C4 Fe1 58.5(4)
C2 C1 C5 C4 -0.3(6)
C11 C1 C5 C4 -176.9(4)
Fe1 C1 C5 C4 59.0(4)
C2 C1 C5 Fe1 -59.3(3)
C11 C1 C5 Fe1 124.0(4)
C3 C4 C5 C1 0.3(7)
Fe1 C4 C5 C1 -59.1(4)
C3 C4 C5 Fe1 59.4(4)
C10 C6 C7 C8 0.1(6)
Fe1 C6 C7 C8 60.1(3)
C10 C6 C7 Fe1 -59.9(4)
C6 C7 C8 C9 -1.0(6)
Fe1 C7 C8 C9 60.0(4)
C6 C7 C8 Fe1 -61.0(3)
C7 C8 C9 C10 1.4(7)
Fe1 C8 C9 C10 60.6(5)
C7 C8 C9 Fe1 -59.2(4)
C8 C9 C10 C6 -1.4(8)
Fe1 C9 C10 C6 58.4(5)
C8 C9 C10 Fe1 -59.7(4)
C7 C6 C10 C9 0.8(7)
Fe1 C6 C10 C9 -58.9(5)
C7 C6 C10 Fe1 59.7(4)
C5 C1 C11 O1 154.2(5)
C2 C1 C11 O1 -22.1(6)
Fe1 C1 C11 O1 -111.5(4)
C5 C1 C11 N2 -23.3(6)
C2 C1 C11 N2 160.5(4)
Fe1 C1 C11 N2 71.0(5)
N2 C12 C15 O2 53.5(5)
C13 C12 C15 O2 171.4(4)
C14 C12 C15 O2 -69.6(5)
O2 C16 C17 C21 97.1(5)
O2 C16 C17 C18 -82.1(6)
O2 C16 C17 Fe2 -174.1(3)
C21 C17 C18 C19 0.3(5)
C16 C17 C18 C19 179.6(4)
Fe2 C17 C18 C19 -60.2(3)
C21 C17 C18 Fe2 60.5(3)
C16 C17 C18 Fe2 -120.2(5)
C17 C18 C19 C20 0.3(6)
Fe2 C18 C19 C20 -59.6(4)
C17 C18 C19 Fe2 59.9(3)
C18 C19 C20 C21 -0.9(6)
Fe2 C19 C20 C21 -59.2(3)
C18 C19 C20 Fe2 58.3(4)
C19 C20 C21 C17 1.2(5)
Fe2 C20 C21 C17 -58.3(3)
C19 C20 C21 Fe2 59.5(3)
C18 C17 C21 C20 -0.9(5)
C16 C17 C21 C20 179.7(4)
Fe2 C17 C21 C20 59.3(3)
C18 C17 C21 Fe2 -60.2(3)
C16 C17 C21 Fe2 120.5(4)
C26 C22 C23 C24 0.3(6)
Fe2 C22 C23 C24 59.5(4)
C26 C22 C23 Fe2 -59.3(3)
C22 C23 C24 C25 0.4(6)
Fe2 C23 C24 C25 60.8(3)
C22 C23 C24 Fe2 -60.4(4)
C23 C24 C25 C26 -0.9(5)
Fe2 C24 C25 C26 59.3(3)
C23 C24 C25 Fe2 -60.2(3)
C23 C22 C26 C25 -0.8(5)
Fe2 C22 C26 C25 -60.0(3)
C23 C22 C26 Fe2 59.2(4)
C24 C25 C26 C22 1.1(5)
Fe2 C25 C26 C22 60.5(3)
C24 C25 C26 Fe2 -59.4(3)
C35 C31 C32 C33 0.6(5)
C41 C31 C32 C33 -178.8(4)
Fe31 C31 C32 C33 59.1(3)
C35 C31 C32 Fe31 -58.5(3)
C41 C31 C32 Fe31 122.1(4)
C31 C32 C33 C34 0.2(5)
Fe31 C32 C33 C34 59.0(3)
C31 C32 C33 Fe31 -58.9(3)
C32 C33 C34 C35 -0.8(5)
Fe31 C33 C34 C35 58.2(3)
C32 C33 C34 Fe31 -59.0(3)
C33 C34 C35 C31 1.2(6)
Fe31 C34 C35 C31 60.0(3)
C33 C34 C35 Fe31 -58.9(3)
C32 C31 C35 C34 -1.1(5)
C41 C31 C35 C34 178.3(4)
Fe31 C31 C35 C34 -60.1(4)
C32 C31 C35 Fe31 59.1(3)
C41 C31 C35 Fe31 -121.6(4)
C40 C36 C37 C38 -1.5(7)
Fe31 C36 C37 C38 -61.7(4)
C40 C36 C37 Fe31 60.2(5)
C36 C37 C38 C39 2.3(6)
Fe31 C37 C38 C39 -57.4(4)
C36 C37 C38 Fe31 59.7(4)
C37 C38 C39 C40 -2.4(7)
Fe31 C38 C39 C40 -59.7(5)
C37 C38 C39 Fe31 57.3(4)
C38 C39 C40 C36 1.4(8)
Fe31 C39 C40 C36 -58.5(5)
C38 C39 C40 Fe31 59.9(5)
C37 C36 C40 C39 0.1(8)
Fe31 C36 C40 C39 59.4(5)
C37 C36 C40 Fe31 -59.4(4)
C35 C31 C41 O31 -178.9(5)
C32 C31 C41 O31 0.4(7)
Fe31 C31 C41 O31 89.1(5)
C35 C31 C41 N22 -0.8(7)
C32 C31 C41 N22 178.5(4)
Fe31 C31 C41 N22 -92.9(5)
C46 C47 C48 C49 -171.1(6)
C51 C47 C48 C49 -0.5(6)
C46B C47 C48 C49 162.6(7)
Fe32 C47 C48 C49 59.4(3)
C46 C47 C48 Fe32 129.5(6)
C51 C47 C48 Fe32 -59.9(4)
C46B C47 C48 Fe32 103.2(8)
C47 C48 C49 C50 0.6(6)
Fe32 C48 C49 C50 59.5(3)
C47 C48 C49 Fe32 -58.9(4)
C48 C49 C50 C51 -0.4(5)
Fe32 C49 C50 C51 59.1(3)
C48 C49 C50 Fe32 -59.5(3)
C46 C47 C51 C50 168.9(7)
C48 C47 C51 C50 0.2(6)
C46B C47 C51 C50 -166.1(6)
Fe32 C47 C51 C50 -59.5(3)
C46 C47 C51 Fe32 -131.6(8)
C48 C47 C51 Fe32 59.7(4)
C46B C47 C51 Fe32 -106.6(6)
C49 C50 C51 C47 0.1(5)
Fe32 C50 C51 C47 59.2(3)
C49 C50 C51 Fe32 -59.1(3)
C56 C52 C53 C54 -0.7(7)
Fe32 C52 C53 C54 -59.5(4)
C56 C52 C53 Fe32 58.8(4)
C52 C53 C54 C55 0.7(6)
Fe32 C53 C54 C55 -58.5(3)
C52 C53 C54 Fe32 59.2(4)
C53 C54 C55 C56 -0.4(6)
Fe32 C54 C55 C56 -59.7(3)
C53 C54 C55 Fe32 59.3(4)
C54 C55 C56 C52 0.0(6)
Fe32 C55 C56 C52 -60.2(4)
C54 C55 C56 Fe32 60.2(3)
C53 C52 C56 C55 0.5(7)
Fe32 C52 C56 C55 59.8(4)
C53 C52 C56 Fe32 -59.4(4)
O1 C11 N2 C12 -5.2(5)
C1 C11 N2 C12 172.2(3)
C13 C12 N2 C11 -53.7(5)
C14 C12 N2 C11 -172.8(3)
C15 C12 N2 C11 63.2(5)
C46 O32 C45 C42 177.0(7)
C43 C42 C45 O32 -176.2(6)
C44 C42 C45 O32 66.5(9)
N22 C42 C45 O32 -57.9(8)
C51 C47 C46 O32 -88.9(10)
C48 C47 C46 O32 78.8(9)
Fe32 C47 C46 O32 167.2(5)
C45 O32 C46 C47 -178.4(7)
C46B O32B C45B C42B -162.5(9)
N22 C42B C45B O32B -170.6(8)
C43B C42B C45B O32B 66.9(12)
C44B C42B C45B O32B -55.5(15)
C45B O32B C46B C47 -54.6(10)
C51 C47 C46B O32B -100.1(7)
C48 C47 C46B O32B 98.0(9)
Fe32 C47 C46B O32B -178.5(5)
O31 C41 N22 C42B -11.5(8)
C31 C41 N22 C42B 170.4(6)
O31 C41 N22 C42 12.9(7)
C31 C41 N22 C42 -165.2(5)
C43B C42B N22 C41 52.2(10)
C45B C42B N22 C41 -71.0(10)
C44B C42B N22 C41 169.0(9)
C43 C42 N22 C41 54.5(8)
C44 C42 N22 C41 173.7(6)
C45 C42 N22 C41 -62.2(7)
C12 C15 O2 C16 -174.8(4)
C17 C16 O2 C15 169.2(4)
